data_7243932
loop_
_publ_author_name
'Wang, Xiao-Qing'
'Ma, Xuehui'
'Feng, Doudou'
'Wu, Dan'
'Yang, Jie'

_publ_section_title
;
 A stable Ln(iii)-functionalized Cd(ii)-based metal--organic framework:
 tunable white-light emission and fluorescent probe for monitoring
 bilirubin
;
_journal_issue 58
_journal_name_full 'RSC Advances'
_journal_page_first 36913
_journal_page_last 36919
_journal_paper_doi 10.1039/D1RA06592K
_journal_volume 11
_journal_year 2021
_chemical_formula_moiety 'C118 H84 Cd8 N4 O50, C13 H22 Cd N2 O4'
_chemical_formula_sum 'C131 H106 Cd9 N6 O54'
_chemical_formula_weight 3639.81
_space_group_crystal_system orthorhombic
_space_group_IT_number 57
_space_group_name_Hall '-P 2c 2b'
_space_group_name_H-M_alt 'P b c m'
_atom_sites_solution_hydrogens mixed
_audit_creation_date 2021-06-26
_audit_creation_method
;
Olex2 1.2
(compiled 2018.05.29 svn.r3508 for OlexSys, GUI svn.r5506)
;
_audit_update_record
;
2021-08-15 deposited with the CCDC.	2021-10-25 downloaded from the CCDC.
;
_cell_angle_alpha 90
_cell_angle_beta 90
_cell_angle_gamma 90
_cell_formula_units_Z 2
_cell_length_a 13.9850(12)
_cell_length_b 25.773(2)
_cell_length_c 25.773(2)
_cell_measurement_reflns_used 1089
_cell_measurement_temperature 298.15
_cell_measurement_theta_max 19.664
_cell_measurement_theta_min 2.290
_cell_volume 9289.5(13)
_computing_cell_refinement 'SAINT v6.02A (Bruker, 2001)'
_computing_data_reduction 'SAINT v6.02A (Bruker, 2001)'
_computing_molecular_graphics 'Olex2 (Dolomanov et al., 2009)'
_computing_publication_material 'Olex2 (Dolomanov et al., 2009)'
_computing_structure_refinement 'XL (Sheldrick, 2008)'
_computing_structure_solution 'SHELXT  (Sheldrick, 2015)'
_diffrn_ambient_temperature 298.15
_diffrn_measured_fraction_theta_full 0.995
_diffrn_measured_fraction_theta_max 0.995
_diffrn_measurement_device_type 'CCD area detector'
_diffrn_measurement_method 'phi and omega scans'
_diffrn_radiation_type MoK\a
_diffrn_radiation_wavelength 0.71073
_diffrn_reflns_av_R_equivalents 0.1389
_diffrn_reflns_av_unetI/netI 0.1042
_diffrn_reflns_Laue_measured_fraction_full 0.995
_diffrn_reflns_Laue_measured_fraction_max 0.995
_diffrn_reflns_limit_h_max 14
_diffrn_reflns_limit_h_min -16
_diffrn_reflns_limit_k_max 30
_diffrn_reflns_limit_k_min -26
_diffrn_reflns_limit_l_max 30
_diffrn_reflns_limit_l_min -30
_diffrn_reflns_number 43686
_diffrn_reflns_point_group_measured_fraction_full 0.995
_diffrn_reflns_point_group_measured_fraction_max 0.995
_diffrn_reflns_theta_full 25.017
_diffrn_reflns_theta_max 25.017
_diffrn_reflns_theta_min 2.235
_exptl_absorpt_coefficient_mu 1.078
_exptl_absorpt_correction_T_max 0.8956
_exptl_absorpt_correction_T_min 0.6714
_exptl_absorpt_correction_type multi-scan
_exptl_absorpt_process_details SADABS
_exptl_crystal_colour colourless
_exptl_crystal_colour_primary colourless
_exptl_crystal_density_diffrn 1.301
_exptl_crystal_description block
_exptl_crystal_F_000 3596
_exptl_crystal_size_max 0.42
_exptl_crystal_size_mid 0.37
_exptl_crystal_size_min 0.21
_refine_diff_density_max 1.547
_refine_diff_density_min -3.480
_refine_diff_density_rms 0.181
_refine_ls_extinction_method none
_refine_ls_goodness_of_fit_ref 1.082
_refine_ls_hydrogen_treatment constr
_refine_ls_matrix_type full
_refine_ls_number_parameters 508
_refine_ls_number_reflns 8367
_refine_ls_number_restraints 208
_refine_ls_restrained_S_all 1.084
_refine_ls_R_factor_all 0.1463
_refine_ls_R_factor_gt 0.1003
_refine_ls_shift/su_max 0.000
_refine_ls_shift/su_mean 0.000
_refine_ls_structure_factor_coef Fsqd
_refine_ls_weighting_details 'w=1/[\s^2^(Fo^2^)+(0.1831P)^2^+11.5270P] where P=(Fo^2^+2Fc^2^)/3'
_refine_ls_weighting_scheme calc
_refine_ls_wR_factor_gt 0.2973
_refine_ls_wR_factor_ref 0.3231
_reflns_Friedel_coverage 0.000
_reflns_number_gt 4665
_reflns_number_total 8367
_reflns_threshold_expression 'I > 2\s(I)'
_cod_data_source_file d1ra06592k2.cif
_cod_data_source_block 181121g_sq
_cod_original_cell_volume 9289.5(14)
_cod_database_code 7243932
_shelx_shelxl_version_number 2016/6
_shelx_space_group_comment
;
The symmetry employed for this shelxl refinement is uniquely defined
by the following loop, which should always be used as a source of
symmetry information in preference to the above space-group names.
They are only intended as comments.
;
_shelx_estimated_absorpt_t_max 0.805
_shelx_estimated_absorpt_t_min 0.660
_olex2_refinement_description
;
1. Fixed Uiso
 At 1.2 times of:
  All C(H) groups, All C(H,H) groups
 At 1.5 times of:
  All O(H,H) groups
2. Restrained distances
 N1-C24 = C24-C25 = C25-C26 = N2-C32 = C32-C31 = C31-C30
 1.39 with sigma of 0.01
 N1-C25 = C24-C26 = N2-C31 = C32-C30
 2.37 with sigma of 0.01
 C26-C27 = C30-C29
 1.5 with sigma of 0.01
 C27-C29 = C26-C28 = C28-C30
 2.53 with sigma of 0.02
 C27-C28 = C28-C29
 1.53 with sigma of 0.01
 C38-C35
 1.4 with sigma of 0.02
 C39-C38
 1.5 with sigma of 0.02
 C17-C23
 1.4 with sigma of 0.02
3. Restrained planarity
 N1, C24, C25, C26, C27
 with sigma of 0.02
4. Uiso/Uaniso restraints and constraints
Uanis(C32) \\sim Ueq, Uanis(C31) \\sim Ueq, Uanis(C30) \\sim Ueq, Uanis(C29)
\\sim Ueq, Uanis(C28) \\sim Ueq, Uanis(C27) \\sim Ueq: with sigma of 0.01 and
sigma for terminal atoms of 0.02
Uanis(C39) \\sim Ueq, Uanis(C38) \\sim Ueq: with sigma of 0.01 and sigma for
terminal atoms of 0.02
Uanis(C24) \\sim Ueq: with sigma of 0.01 and sigma for terminal atoms of 0.02
Uanis(Cd2) = Uanis(O11)
5. Rigid body (RIGU) restrains
 Cd4, O15, O14, N3, C33, C34, C37, C35, C36, C38, C39
 with sigma for 1-2 distances of 0.004 and sigma for 1-3 distances of 0.004
 N1, N2, C24, C25, C26, C32, C31, C30, C27, C28, C29
 with sigma for 1-2 distances of 0.001 and sigma for 1-3 distances of 0.001
6. Others
 Fixed Sof: H12A(0.5) H12B(0.5) H27A(0.5) H27B(0.5) H28A(0.5) H28B(0.5)
 H29A(0.5) H29B(0.5) Cd4(0.25) O15(0.5) H15A(0.5) H15B(0.5) O14(0.5) H14A(0.5)
 H14B(0.5) N3(0.5) C33(0.5) H33(0.5) C34(0.5) H34(0.5) C37(0.5) H37(0.5)
 C35(0.5) C36(0.5) H36(0.5) C38(0.5) H38A(0.5) H38B(0.5) C39(0.25) H39A(0.25)
 H39B(0.25)
7.a Riding coordinates:
 O12(H12A,H12B), O13(H13A,H13B), O11(H11A,H11B), O15(H15A,H15B), O14(H14A,H14B)
7.b Secondary CH2 refined with riding coordinates:
 C27(H27A,H27B), C28(H28A,H28B), C29(H29A,H29B), C38(H38A,H38B), C39(H39A,H39B)
7.c Aromatic/amide H refined with riding coordinates:
 C24(H24), C18(H18), C25(H25), C20(H20), C32(H32), C14(H14), C31(H31), C5(H5),
 C21(H21), C6(H6), C12(H12), C3(H3), C10(H10), C33(H33), C34(H34), C37(H37),
 C36(H36)
;
_platon_squeeze_void_probe_radius 1.20
_olex2_submission_special_instructions 'No special instructions were received'

loop_
_space_group_symop_operation_xyz
'x, y, z'
'-x, -y, z+1/2'
'x, -y+1/2, -z'
'-x, y+1/2, -z+1/2'
'-x, -y, -z'
'x, y, -z-1/2'
'-x, y-1/2, z'
'x, -y-1/2, z-1/2'

loop_
_atom_site_label
_atom_site_type_symbol
_atom_site_fract_x
_atom_site_fract_y
_atom_site_fract_z
_atom_site_U_iso_or_equiv
_atom_site_adp_type
_atom_site_occupancy
_atom_site_site_symmetry_order
_atom_site_calc_flag
_atom_site_refinement_flags_posn
_atom_site_refinement_flags_adp
_atom_site_refinement_flags_occupancy
_atom_site_disorder_assembly
_atom_site_disorder_group
Cd3 Cd 0.63851(6) 0.84709(3) 0.04453(4) 0.0525(4) Uani 1 1 d . . . . .
Cd2 Cd 0.09070(12) 0.55512(6) 0.250000 0.0673(5) Uani 1 2 d S T P . .
Cd1 Cd 0.19626(9) 0.68607(5) 0.250000 0.0449(4) Uani 1 2 d S T P . .
O6 O 0.4665(7) 0.8392(3) 0.0640(4) 0.061(2) Uani 1 1 d . . . . .
O7 O -0.1868(8) 0.8552(5) 0.0148(6) 0.101(4) Uani 1 1 d . . . . .
O12 O 0.0507(8) 0.6385(5) 0.250000 0.058(3) Uani 1 2 d S T P . .
H12A H 0.016273 0.646198 0.223920 0.087 Uiso 0.5 1 d R . . . .
H12B H 0.016273 0.646198 0.276080 0.087 Uiso 0.5 1 d R . . . .
O10 O 0.1299(7) 0.7320(4) 0.1850(4) 0.063(2) Uani 1 1 d . . . . .
O9 O -0.0010(8) 0.6887(4) 0.1648(4) 0.078(3) Uani 1 1 d . . . . .
O13 O 0.6354(8) 0.8230(5) -0.0401(4) 0.091(4) Uani 1 1 d . . . . .
H13A H 0.609577 0.793323 -0.042704 0.136 Uiso 1 1 d R . . . .
H13B H 0.692127 0.818643 -0.051134 0.136 Uiso 1 1 d R . . . .
O8 O -0.2322(7) 0.8079(4) 0.0794(5) 0.076(3) Uani 1 1 d . . . . .
O1 O 0.2624(7) 0.6354(4) 0.1880(4) 0.064(3) Uani 1 1 d . . . . .
O3 O 0.3440(8) 0.4212(3) 0.0972(4) 0.071(3) Uani 1 1 d . . . . .
O4 O 0.3868(7) 0.4318(3) 0.0181(4) 0.064(3) Uani 1 1 d . . . . .
O2 O 0.1657(10) 0.5687(4) 0.1766(5) 0.115(5) Uani 1 1 d . . . . .
O5 O 0.5565(7) 0.7697(4) 0.0639(5) 0.074(3) Uani 1 1 d . . . . .
O11 O -0.0517(7) 0.5303(4) 0.3039(4) 0.0673(5) Uani 1 1 d . . . . .
H11A H -0.055341 0.529677 0.336826 0.101 Uiso 1 1 d R . . . .
H11B H -0.106951 0.521157 0.293646 0.101 Uiso 1 1 d R . . . .
N1 N 0.1506(18) 0.4677(9) 0.250000 0.131(7) Uani 1 2 d DS TU P . .
N2 N 0.6746(15) 0.2382(7) 0.250000 0.100(6) Uani 1 2 d DS TU P . .
C24 C 0.1583(13) 0.4408(7) 0.2960(6) 0.156(7) Uani 1 1 d D U . . .
H24 H 0.148918 0.458032 0.327307 0.187 Uiso 1 1 calc R . . . .
C16 C 0.1208(9) 0.7700(4) 0.0769(5) 0.044(3) Uani 1 1 d . . . . .
C18 C -0.0458(9) 0.7732(5) 0.0997(5) 0.050(3) Uani 1 1 d . . . . .
H18 H -0.094920 0.762729 0.121614 0.060 Uiso 1 1 calc R . . . .
C25 C 0.1797(14) 0.3889(7) 0.2961(6) 0.167(9) Uani 1 1 d D U . . .
H25 H 0.183904 0.371063 0.327419 0.200 Uiso 1 1 calc R . . . .
C8 C 0.3610(9) 0.4493(5) 0.0620(6) 0.050(3) Uani 1 1 d . . . . .
C26 C 0.1952(16) 0.3630(9) 0.250000 0.193(13) Uani 1 2 d DS TU P . .
C20 C 0.0088(10) 0.8238(5) 0.0275(5) 0.055(4) Uani 1 1 d . . . . .
H20 H -0.002665 0.847070 0.000615 0.066 Uiso 1 1 calc R . . . .
C32 C 0.6389(13) 0.2621(9) 0.2935(6) 0.134(6) Uani 1 1 d D U . . .
H32 H 0.678795 0.273696 0.319902 0.161 Uiso 1 1 calc R . . . .
C14 C 0.3979(8) 0.7049(4) 0.0756(4) 0.038(3) Uani 1 1 d . . . . .
H14 H 0.459274 0.690990 0.074556 0.045 Uiso 1 1 calc R . . . .
C31 C 0.5398(13) 0.2682(11) 0.2962(6) 0.172(7) Uani 1 1 d D U . . .
H31 H 0.506073 0.262645 0.326841 0.207 Uiso 1 1 calc R . . . .
C17 C 0.0442(8) 0.7554(4) 0.1087(5) 0.045(3) Uani 1 1 d D . . . .
C30 C 0.4938(15) 0.2833(16) 0.250000 0.181(8) Uani 1 2 d DS TU P . .
C2 C 0.2882(9) 0.5799(4) 0.1159(5) 0.047(3) Uani 1 1 d . . . . .
C27 C 0.2159(16) 0.3066(10) 0.250000 0.183(8) Uani 1 2 d DS TU P . .
H27A H 0.183103 0.292643 0.219913 0.219 Uiso 0.5 1 calc R . . . .
H27B H 0.183103 0.292643 0.280087 0.219 Uiso 0.5 1 calc R . . . .
C22 C -0.1685(11) 0.8243(6) 0.0489(7) 0.070(4) Uani 1 1 d . . . . .
C28 C 0.3124(16) 0.2820(10) 0.250000 0.194(9) Uani 1 2 d DS TU P . .
H28A H 0.315512 0.259611 0.219786 0.233 Uiso 0.5 1 calc R . . . .
H28B H 0.315512 0.259611 0.280214 0.233 Uiso 0.5 1 calc R . . . .
C5 C 0.3964(10) 0.5413(5) 0.0352(6) 0.058(4) Uani 1 1 d . . . . .
H5 H 0.432304 0.528416 0.007744 0.070 Uiso 1 1 calc R . . . .
C29 C 0.4022(17) 0.3148(11) 0.250000 0.181(8) Uani 1 2 d DS TU P . .
H29A H 0.401652 0.336983 0.280388 0.217 Uiso 0.5 1 calc R . . . .
H29B H 0.401652 0.336983 0.219612 0.217 Uiso 0.5 1 calc R . . . .
C19 C -0.0668(9) 0.8065(5) 0.0591(6) 0.055(3) Uani 1 1 d . . . . .
C21 C 0.0999(9) 0.8058(5) 0.0368(5) 0.050(3) Uani 1 1 d . . . . .
H21 H 0.149584 0.817749 0.016059 0.059 Uiso 1 1 calc R . . . .
C7 C 0.3333(8) 0.6147(4) 0.0805(5) 0.041(3) Uani 1 1 d . . . . .
C4 C 0.3531(9) 0.5071(4) 0.0684(5) 0.049(3) Uani 1 1 d . . . . .
C6 C 0.3888(9) 0.5938(4) 0.0412(6) 0.059(4) Uani 1 1 d . . . . .
H6 H 0.421182 0.615719 0.018567 0.071 Uiso 1 1 calc R . . . .
C11 C 0.2168(8) 0.7481(4) 0.0788(4) 0.040(3) Uani 1 1 d . . . . .
C23 C 0.0594(10) 0.7229(5) 0.1554(5) 0.053(3) Uani 1 1 d D . . . .
C12 C 0.2966(8) 0.7787(4) 0.0718(5) 0.042(3) Uani 1 1 d . . . . .
H12 H 0.288814 0.814202 0.067148 0.050 Uiso 1 1 calc R . . . .
C9 C 0.3212(9) 0.6721(4) 0.0811(5) 0.045(3) Uani 1 1 d . . . . .
C13 C 0.3865(8) 0.7585(4) 0.0715(5) 0.043(3) Uani 1 1 d . . . . .
C1 C 0.2365(12) 0.5984(5) 0.1627(6) 0.069(4) Uani 1 1 d . . . . .
C15 C 0.4739(9) 0.7921(4) 0.0656(5) 0.046(3) Uani 1 1 d . . . . .
C3 C 0.3010(10) 0.5275(5) 0.1085(6) 0.067(4) Uani 1 1 d . . . . .
H3 H 0.272833 0.504725 0.131980 0.081 Uiso 1 1 calc R . . . .
C10 C 0.2282(8) 0.6954(4) 0.0842(5) 0.045(3) Uani 1 1 d . . . . .
H10 H 0.174874 0.674568 0.089955 0.054 Uiso 1 1 calc R . . . .
Cd4 Cd 0.000000 1.000000 0.000000 0.0844(11) Uani 0.5 2 d S TU P . .
O15 O -0.1449(17) 0.9623(11) -0.0090(9) 0.103(8) Uani 0.5 1 d . U . . .
H15A H -0.142280 0.930480 -0.000403 0.155 Uiso 0.5 1 d R . . . .
H15B H -0.199930 0.969480 0.004167 0.155 Uiso 0.5 1 d R . . . .
O14 O 0.055(2) 0.9386(9) -0.0641(11) 0.123(10) Uani 0.5 1 d . U . . .
H14A H 0.085099 0.955551 -0.087021 0.185 Uiso 0.5 1 d R . . . .
H14B H 0.006179 0.926611 -0.080001 0.185 Uiso 0.5 1 d R . . . .
N3 N 0.030(2) 0.9512(11) 0.0674(11) 0.087(7) Uani 0.5 1 d . U . . .
C33 C 0.118(3) 0.9354(15) 0.0779(19) 0.108(11) Uani 0.5 1 d . U . . .
H33 H 0.167394 0.947587 0.057182 0.129 Uiso 0.5 1 calc R . . . .
C34 C 0.143(3) 0.8984(13) 0.1218(16) 0.098(9) Uani 0.5 1 d . U . . .
H34 H 0.203342 0.883747 0.125767 0.118 Uiso 0.5 1 calc R . . . .
C37 C -0.041(3) 0.9391(16) 0.1015(16) 0.108(11) Uani 0.5 1 d . U . . .
H37 H -0.098032 0.957184 0.098900 0.130 Uiso 0.5 1 calc R . . . .
C35 C 0.071(4) 0.8890(15) 0.1541(15) 0.115(10) Uani 0.5 1 d D U . . .
C36 C -0.033(4) 0.9031(16) 0.1384(14) 0.107(10) Uani 0.5 1 d . U . . .
H36 H -0.086246 0.887545 0.153581 0.128 Uiso 0.5 1 calc R . . . .
C38 C 0.080(4) 0.8567(15) 0.1993(12) 0.124(10) Uani 0.5 1 d D U . . .
H38A H 0.143657 0.841597 0.199497 0.149 Uiso 0.5 1 calc R . . . .
H38B H 0.034494 0.828526 0.196729 0.149 Uiso 0.5 1 calc R . . . .
C39 C 0.065(4) 0.884(2) 0.250000 0.111(13) Uani 0.5 2 d DS TU P . .
H39A H 0.105723 0.914517 0.250000 0.133 Uiso 0.5 2 calc RS T P . .
H39B H -0.000740 0.896788 0.250000 0.133 Uiso 0.5 2 calc RS T P . .

loop_
_atom_site_aniso_label
_atom_site_aniso_U_11
_atom_site_aniso_U_22
_atom_site_aniso_U_33
_atom_site_aniso_U_23
_atom_site_aniso_U_13
_atom_site_aniso_U_12
Cd3 0.0431(6) 0.0299(5) 0.0847(8) 0.0041(4) -0.0145(5) -0.0027(4)
Cd2 0.0787(11) 0.0705(10) 0.0529(10) 0.000 0.000 0.0032(8)
Cd1 0.0493(8) 0.0457(7) 0.0398(7) 0.000 0.000 0.0015(6)
O6 0.066(6) 0.034(5) 0.083(7) 0.010(4) -0.006(5) -0.005(4)
O7 0.068(7) 0.083(8) 0.152(12) 0.040(8) -0.029(8) 0.004(6)
O12 0.052(8) 0.065(8) 0.056(8) 0.000 0.000 -0.004(6)
O10 0.059(6) 0.072(6) 0.057(6) 0.021(5) 0.000(5) 0.007(5)
O9 0.076(7) 0.091(8) 0.068(7) 0.030(6) -0.020(5) -0.007(6)
O13 0.083(8) 0.101(9) 0.089(9) -0.008(7) -0.007(6) -0.045(7)
O8 0.039(5) 0.076(7) 0.112(9) 0.017(6) -0.003(6) 0.014(5)
O1 0.098(8) 0.046(5) 0.048(6) -0.005(4) 0.001(5) 0.003(5)
O3 0.101(8) 0.035(5) 0.076(7) 0.004(5) 0.040(6) 0.011(5)
O4 0.076(7) 0.033(5) 0.083(7) 0.001(5) 0.023(6) 0.002(4)
O2 0.150(11) 0.069(7) 0.125(11) -0.040(7) 0.107(10) -0.039(7)
O5 0.058(6) 0.045(5) 0.119(9) -0.008(6) 0.005(6) -0.004(5)
O11 0.0787(11) 0.0705(10) 0.0529(10) 0.000 0.000 0.0032(8)
N1 0.104(18) 0.146(15) 0.141(13) 0.000 0.000 0.016(13)
N2 0.160(14) 0.065(11) 0.076(8) 0.000 0.000 0.017(10)
C24 0.157(12) 0.156(9) 0.155(11) 0.014(6) -0.010(7) 0.000(8)
C16 0.061(8) 0.029(6) 0.041(7) -0.003(5) -0.006(6) 0.000(5)
C18 0.045(7) 0.051(7) 0.055(8) 0.009(6) 0.008(6) 0.013(6)
C25 0.17(2) 0.161(9) 0.168(14) 0.024(8) 0.008(13) 0.016(11)
C8 0.043(7) 0.038(7) 0.071(10) -0.003(7) 0.022(6) -0.010(5)
C26 0.22(3) 0.178(10) 0.184(14) 0.000 0.000 0.018(13)
C20 0.074(10) 0.038(7) 0.053(8) 0.005(6) -0.025(7) 0.012(6)
C32 0.159(7) 0.137(10) 0.107(8) -0.025(7) 0.023(6) 0.022(7)
C14 0.032(6) 0.033(6) 0.049(7) -0.003(5) 0.007(5) 0.005(5)
C31 0.159(7) 0.196(12) 0.161(9) -0.004(8) 0.022(6) 0.032(7)
C17 0.039(7) 0.045(7) 0.052(8) 0.008(6) -0.003(6) -0.005(5)
C30 0.178(8) 0.187(12) 0.177(10) 0.000 0.000 0.019(7)
C2 0.067(8) 0.019(5) 0.054(8) -0.001(5) 0.005(6) -0.007(5)
C27 0.181(8) 0.177(10) 0.191(13) 0.000 0.000 0.008(8)
C22 0.052(9) 0.058(9) 0.101(13) 0.016(9) -0.028(9) -0.005(7)
C28 0.182(8) 0.192(11) 0.209(14) 0.000 0.000 0.012(6)
C5 0.066(9) 0.033(6) 0.076(10) 0.001(6) 0.036(7) 0.002(6)
C29 0.178(8) 0.182(11) 0.182(13) 0.000 0.000 0.018(6)
C19 0.043(7) 0.045(7) 0.075(10) 0.001(7) -0.013(7) 0.003(6)
C21 0.043(7) 0.054(8) 0.051(8) -0.003(6) 0.005(6) -0.007(6)
C7 0.045(7) 0.036(6) 0.043(7) -0.008(5) 0.007(5) -0.005(5)
C4 0.054(8) 0.026(6) 0.067(9) 0.007(6) 0.026(7) 0.016(5)
C6 0.047(7) 0.025(6) 0.105(12) 0.008(7) 0.016(7) -0.004(5)
C11 0.050(7) 0.032(6) 0.038(7) -0.001(5) 0.003(5) -0.006(5)
C23 0.045(8) 0.052(8) 0.063(9) 0.020(7) 0.006(7) 0.001(6)
C12 0.047(7) 0.030(6) 0.049(7) 0.006(5) 0.010(6) 0.007(5)
C9 0.066(8) 0.029(6) 0.041(7) 0.000(5) -0.003(6) 0.014(6)
C13 0.046(7) 0.041(7) 0.043(7) -0.003(5) -0.009(5) 0.016(5)
C1 0.099(12) 0.041(8) 0.066(10) 0.008(7) 0.033(9) 0.010(8)
C15 0.041(7) 0.033(6) 0.062(9) -0.006(6) 0.000(6) -0.003(5)
C3 0.069(10) 0.045(8) 0.087(11) 0.011(7) 0.021(8) 0.002(7)
C10 0.042(7) 0.037(6) 0.056(8) 0.006(6) 0.004(6) -0.010(5)
Cd4 0.087(2) 0.074(2) 0.092(3) 0.0036(19) 0.006(2) -0.0107(19)
O15 0.090(13) 0.13(2) 0.091(18) 0.048(15) 0.008(11) -0.051(13)
O14 0.18(3) 0.083(17) 0.106(17) -0.031(14) 0.054(19) -0.026(17)
N3 0.090(14) 0.088(18) 0.081(14) -0.008(11) -0.011(10) -0.010(13)
C33 0.091(15) 0.09(2) 0.14(3) 0.02(2) -0.028(15) -0.023(16)
C34 0.14(2) 0.051(18) 0.11(2) -0.015(14) -0.007(15) 0.022(17)
C37 0.13(2) 0.11(3) 0.08(2) 0.001(16) 0.029(17) 0.03(2)
C35 0.16(2) 0.09(2) 0.099(16) -0.021(14) 0.004(15) 0.02(2)
C36 0.15(2) 0.11(3) 0.06(2) -0.012(13) 0.021(17) 0.02(2)
C38 0.133(14) 0.123(13) 0.116(12) 0.000(8) -0.002(9) 0.003(9)
C39 0.111(16) 0.112(16) 0.109(13) 0.000 0.000 0.005(10)

loop_
_atom_type_symbol
_atom_type_description
_atom_type_scat_dispersion_real
_atom_type_scat_dispersion_imag
_atom_type_scat_source
C C 0.0033 0.0016 'International Tables Vol C Tables 4.2.6.8 and 6.1.1.4'
H H 0.0000 0.0000 'International Tables Vol C Tables 4.2.6.8 and 6.1.1.4'
Cd Cd -0.8075 1.2024 'International Tables Vol C Tables 4.2.6.8 and 6.1.1.4'
N N 0.0061 0.0033 'International Tables Vol C Tables 4.2.6.8 and 6.1.1.4'
O O 0.0106 0.0060 'International Tables Vol C Tables 4.2.6.8 and 6.1.1.4'

loop_
_geom_angle_atom_site_label_1
_geom_angle_atom_site_label_2
_geom_angle_atom_site_label_3
_geom_angle
_geom_angle_site_symmetry_1
_geom_angle_site_symmetry_3
_geom_angle_publ_flag
O6 Cd3 O7 174.4(4) . 1_655 ?
O6 Cd3 C8 92.8(3) . 7_665 ?
O6 Cd3 C15 26.2(3) . . ?
O7 Cd3 C8 88.2(4) 1_655 7_665 ?
O7 Cd3 C15 153.4(4) 1_655 . ?
O13 Cd3 O6 98.9(4) . . ?
O13 Cd3 O7 75.7(4) . 1_655 ?
O13 Cd3 O3 141.0(4) . 7_665 ?
O13 Cd3 O4 88.4(4) . 7_665 ?
O13 Cd3 O5 87.9(4) . . ?
O13 Cd3 C8 115.6(5) . 7_665 ?
O13 Cd3 C15 91.9(4) . . ?
O8 Cd3 O6 131.5(4) 1_655 . ?
O8 Cd3 O7 52.6(4) 1_655 1_655 ?
O8 Cd3 O13 106.0(5) 1_655 . ?
O8 Cd3 O3 92.9(4) 1_655 7_665 ?
O8 Cd3 O4 131.5(4) 1_655 7_665 ?
O8 Cd3 O5 85.8(4) 1_655 . ?
O8 Cd3 C8 111.8(4) 1_655 7_665 ?
O8 Cd3 C15 111.1(4) 1_655 . ?
O3 Cd3 O6 92.9(4) 7_665 . ?
O3 Cd3 O7 90.4(4) 7_665 1_655 ?
O3 Cd3 C8 26.3(4) 7_665 7_665 ?
O3 Cd3 C15 113.0(4) 7_665 . ?
O4 Cd3 O6 89.4(3) 7_665 . ?
O4 Cd3 O7 88.9(4) 7_665 1_655 ?
O4 Cd3 O3 54.6(3) 7_665 7_665 ?
O4 Cd3 O5 141.9(3) 7_665 . ?
O4 Cd3 C8 28.4(4) 7_665 7_665 ?
O4 Cd3 C15 114.5(4) 7_665 . ?
O5 Cd3 O6 53.9(3) . . ?
O5 Cd3 O7 126.5(4) . 1_655 ?
O5 Cd3 O3 128.0(4) . 7_665 ?
O5 Cd3 C8 143.2(4) . 7_665 ?
O5 Cd3 C15 27.9(3) . . ?
C8 Cd3 C15 118.4(4) 7_665 . ?
O12 Cd2 O11 92.7(3) . 6_556 ?
O12 Cd2 O11 92.7(3) . . ?
O12 Cd2 N1 174.2(7) . . ?
O2 Cd2 O12 88.0(4) 6_556 . ?
O2 Cd2 O12 88.0(4) . . ?
O2 Cd2 O2 119.3(8) 6_556 . ?
O2 Cd2 O11 86.7(5) . 6_556 ?
O2 Cd2 O11 86.7(5) 6_556 . ?
O2 Cd2 O11 153.9(5) 6_556 6_556 ?
O2 Cd2 O11 153.9(5) . . ?
O2 Cd2 N1 89.0(5) . . ?
O2 Cd2 N1 89.0(5) 6_556 . ?
O11 Cd2 O11 67.2(4) 6_556 . ?
N1 Cd2 O11 92.2(6) . . ?
N1 Cd2 O11 92.1(6) . 6_556 ?
O10 Cd1 O12 85.3(3) . . ?
O10 Cd1 O12 85.3(3) 6_556 . ?
O10 Cd1 O10 96.2(5) . 6_556 ?
O10 Cd1 O1 176.4(4) . 6_556 ?
O10 Cd1 O1 176.4(4) 6_556 . ?
O10 Cd1 O1 86.9(3) 6_556 6_556 ?
O10 Cd1 O1 86.9(3) . . ?
O1 Cd1 O12 93.0(3) . . ?
O1 Cd1 O12 93.0(3) 6_556 . ?
O1 Cd1 O1 89.9(5) 6_556 . ?
N2 Cd1 O12 174.4(6) 7_665 . ?
N2 Cd1 O10 90.9(5) 7_665 6_556 ?
N2 Cd1 O10 90.9(5) 7_665 . ?
N2 Cd1 O1 91.0(5) 7_665 6_556 ?
N2 Cd1 O1 91.0(5) 7_665 . ?
C15 O6 Cd3 90.4(7) . . ?
C22 O7 Cd3 86.1(10) . 1_455 ?
Cd2 O12 Cd1 106.4(5) . . ?
Cd2 O12 H12A 111.6 . . ?
Cd2 O12 H12B 111.6 . . ?
Cd1 O12 H12A 111.4 . . ?
Cd1 O12 H12B 111.4 . . ?
H12A O12 H12B 104.5 . . ?
C23 O10 Cd1 132.0(8) . . ?
Cd3 O13 H13A 109.3 . . ?
Cd3 O13 H13B 109.9 . . ?
H13A O13 H13B 104.5 . . ?
C22 O8 Cd3 99.6(9) . 1_455 ?
C1 O1 Cd1 135.5(10) . . ?
C8 O3 Cd3 91.9(8) . 7_655 ?
C8 O4 Cd3 91.7(8) . 7_655 ?
C1 O2 Cd2 134.1(11) . . ?
C15 O5 Cd3 93.6(7) . . ?
Cd2 O11 H11A 127.2 . . ?
Cd2 O11 H11B 128.3 . . ?
H11A O11 H11B 104.5 . . ?
C24 N1 Cd2 119.9(9) 6_556 . ?
C24 N1 Cd2 119.9(9) . . ?
C24 N1 C24 118.8(17) 6_556 . ?
C32 N2 Cd1 124.1(9) . 7_655 ?
C32 N2 Cd1 124.1(9) 6_556 7_655 ?
C32 N2 C32 109(2) 6_556 . ?
N1 C24 H24 119.7 . . ?
C25 C24 N1 120.6(11) . . ?
C25 C24 H24 119.7 . . ?
C17 C16 C21 116.3(11) . . ?
C17 C16 C11 125.5(10) . . ?
C21 C16 C11 118.0(11) . . ?
C17 C18 H18 118.8 . . ?
C17 C18 C19 122.3(12) . . ?
C19 C18 H18 118.8 . . ?
C24 C25 H25 119.9 . . ?
C24 C25 C26 120.3(11) . . ?
C26 C25 H25 119.9 . . ?
O3 C8 Cd3 61.8(7) . 7_655 ?
O3 C8 O4 121.5(12) . . ?
O3 C8 C4 120.5(12) . . ?
O4 C8 Cd3 59.9(6) . 7_655 ?
O4 C8 C4 118.0(12) . . ?
C4 C8 Cd3 174.6(10) . 7_655 ?
C25 C26 C25 118.9(17) 6_556 . ?
C25 C26 C27 120.3(8) 6_556 . ?
C25 C26 C27 120.3(8) . . ?
C19 C20 H20 120.4 . . ?
C21 C20 H20 120.4 . . ?
C21 C20 C19 119.2(12) . . ?
N2 C32 H32 121.5 . . ?
N2 C32 C31 117.0(11) . . ?
C31 C32 H32 121.5 . . ?
C9 C14 H14 119.1 . . ?
C9 C14 C13 121.9(10) . . ?
C13 C14 H14 119.1 . . ?
C32 C31 H31 121.9 . . ?
C32 C31 C30 116.2(11) . . ?
C30 C31 H31 121.9 . . ?
C16 C17 C23 121.1(10) . . ?
C18 C17 C16 121.2(11) . . ?
C18 C17 C23 117.5(11) . . ?
C31 C30 C31 116(2) . 6_556 ?
C31 C30 C29 122.2(11) 6_556 . ?
C31 C30 C29 122.2(11) . . ?
C7 C2 C1 122.2(10) . . ?
C3 C2 C7 118.1(12) . . ?
C3 C2 C1 119.4(11) . . ?
C26 C27 H27A 105.7 . . ?
C26 C27 H27B 105.7 . . ?
C26 C27 C28 126.5(12) . . ?
H27A C27 H27B 106.1 . . ?
C28 C27 H27A 105.7 . . ?
C28 C27 H27B 105.7 . . ?
O7 C22 O8 121.6(14) . . ?
O7 C22 C19 121.4(16) . . ?
O8 C22 C19 116.9(14) . . ?
C27 C28 H28A 107.1 . . ?
C27 C28 H28B 107.1 . . ?
C27 C28 C29 120.9(14) . . ?
H28A C28 H28B 106.8 . . ?
C29 C28 H28A 107.1 . . ?
C29 C28 H28B 107.1 . . ?
C4 C5 H5 118.9 . . ?
C6 C5 H5 118.9 . . ?
C6 C5 C4 122.3(12) . . ?
C30 C29 H29A 108.8 . . ?
C30 C29 H29B 108.8 . . ?
C28 C29 C30 113.7(15) . . ?
C28 C29 H29A 108.8 . . ?
C28 C29 H29B 108.8 . . ?
H29A C29 H29B 107.7 . . ?
C18 C19 C20 118.3(11) . . ?
C18 C19 C22 121.1(13) . . ?
C20 C19 C22 120.6(13) . . ?
C16 C21 H21 118.7 . . ?
C20 C21 C16 122.6(12) . . ?
C20 C21 H21 118.7 . . ?
C2 C7 C9 124.5(10) . . ?
C6 C7 C2 118.1(10) . . ?
C6 C7 C9 117.3(10) . . ?
C5 C4 C8 122.6(11) . . ?
C5 C4 C3 117.3(11) . . ?
C3 C4 C8 120.1(11) . . ?
C5 C6 C7 120.7(12) . . ?
C5 C6 H6 119.6 . . ?
C7 C6 H6 119.6 . . ?
C12 C11 C16 121.3(10) . . ?
C10 C11 C16 119.5(10) . . ?
C10 C11 C12 119.0(11) . . ?
O10 C23 C17 119.6(11) . . ?
O9 C23 O10 122.9(11) . . ?
O9 C23 C17 117.4(12) . . ?
C11 C12 H12 119.0 . . ?
C13 C12 C11 122.0(11) . . ?
C13 C12 H12 119.0 . . ?
C14 C9 C7 121.4(10) . . ?
C14 C9 C10 117.1(10) . . ?
C10 C9 C7 121.4(11) . . ?
C14 C13 C15 119.0(10) . . ?
C12 C13 C14 119.0(11) . . ?
C12 C13 C15 122.0(10) . . ?
O1 C1 O2 122.9(13) . . ?
O1 C1 C2 123.0(14) . . ?
O2 C1 C2 113.9(13) . . ?
O6 C15 Cd3 63.4(7) . . ?
O6 C15 O5 121.4(11) . . ?
O6 C15 C13 120.5(11) . . ?
O5 C15 Cd3 58.5(6) . . ?
O5 C15 C13 118.1(10) . . ?
C13 C15 Cd3 173.3(9) . . ?
C2 C3 H3 118.3 . . ?
C4 C3 C2 123.4(13) . . ?
C4 C3 H3 118.3 . . ?
C11 C10 C9 120.9(11) . . ?
C11 C10 H10 119.6 . . ?
C9 C10 H10 119.6 . . ?
O15 Cd4 O15 180.0 5_575 . ?
O15 Cd4 O14 93.9(11) . 5_575 ?
O15 Cd4 O14 93.9(11) 5_575 . ?
O15 Cd4 O14 86.1(11) . . ?
O15 Cd4 O14 86.1(11) 5_575 5_575 ?
O14 Cd4 O14 180.0(15) . 5_575 ?
N3 Cd4 O15 89.6(10) . 5_575 ?
N3 Cd4 O15 90.4(10) . . ?
N3 Cd4 O15 90.4(10) 5_575 5_575 ?
N3 Cd4 O15 89.6(10) 5_575 . ?
N3 Cd4 O14 83.9(11) . 5_575 ?
N3 Cd4 O14 96.1(11) 5_575 5_575 ?
N3 Cd4 O14 83.9(11) 5_575 . ?
N3 Cd4 O14 96.1(11) . . ?
N3 Cd4 N3 180(2) . 5_575 ?
Cd4 O15 H15A 110.5 . . ?
Cd4 O15 H15B 132.0 . . ?
H15A O15 H15B 98.2 . . ?
Cd4 O14 H14A 107.3 . . ?
Cd4 O14 H14B 108.5 . . ?
H14A O14 H14B 104.5 . . ?
C33 N3 Cd4 121(3) . . ?
C33 N3 C37 118(4) . . ?
C37 N3 Cd4 120(3) . . ?
N3 C33 H33 117.9 . . ?
N3 C33 C34 124(4) . . ?
C34 C33 H33 117.9 . . ?
C33 C34 H34 123.1 . . ?
C35 C34 C33 114(4) . . ?
C35 C34 H34 123.1 . . ?
N3 C37 H37 117.9 . . ?
C36 C37 N3 124(4) . . ?
C36 C37 H37 117.9 . . ?
C34 C35 C36 120(4) . . ?
C34 C35 C38 123(4) . . ?
C38 C35 C36 115(4) . . ?
C37 C36 C35 115(4) . . ?
C37 C36 H36 122.5 . . ?
C35 C36 H36 122.5 . . ?
C35 C38 H38A 108.6 . . ?
C35 C38 H38B 108.6 . . ?
C35 C38 C39 115(3) . . ?
H38A C38 H38B 107.5 . . ?
C39 C38 H38A 108.6 . . ?
C39 C38 H38B 108.6 . . ?
C38 C39 C38 121(5) 6_556 . ?
C38 C39 H39A 107.1 6_556 . ?
C38 C39 H39A 107.1 . . ?
C38 C39 H39B 107.1 6_556 . ?
C38 C39 H39B 107.1 . . ?
H39A C39 H39B 106.8 . . ?

loop_
_geom_bond_atom_site_label_1
_geom_bond_atom_site_label_2
_geom_bond_distance
_geom_bond_site_symmetry_2
_geom_bond_publ_flag
Cd3 O6 2.466(9) . ?
Cd3 O7 2.569(13) 1_655 ?
Cd3 O13 2.268(11) . ?
Cd3 O8 2.258(9) 1_655 ?
Cd3 O3 2.356(9) 7_665 ?
Cd3 O4 2.313(8) 7_665 ?
Cd3 O5 2.354(9) . ?
Cd3 C8 2.672(12) 7_665 ?
Cd3 C15 2.757(12) . ?
Cd2 O12 2.222(13) . ?
Cd2 O2 2.192(11) . ?
Cd2 O2 2.191(11) 6_556 ?
Cd2 O11 2.511(10) 6_556 ?
Cd2 O11 2.511(10) . ?
Cd2 N1 2.40(2) . ?
Cd1 O12 2.376(12) . ?
Cd1 O10 2.253(9) . ?
Cd1 O10 2.253(9) 6_556 ?
Cd1 O1 2.261(9) . ?
Cd1 O1 2.261(9) 6_556 ?
Cd1 N2 2.251(18) 7_665 ?
O6 C15 1.217(14) . ?
O7 C22 1.211(19) . ?
O12 H12A 0.8500 . ?
O12 H12B 0.8500 . ?
O10 C23 1.268(15) . ?
O9 C23 1.244(15) . ?
O13 H13A 0.8494 . ?
O13 H13B 0.8502 . ?
O8 C22 1.261(19) . ?
O1 C1 1.211(17) . ?
O3 C8 1.183(15) . ?
O4 C8 1.271(16) . ?
O2 C1 1.300(18) . ?
O5 C15 1.292(15) . ?
O11 H11A 0.8502 . ?
O11 H11B 0.8503 . ?
N1 C24 1.378(10) 6_556 ?
N1 C24 1.378(10) . ?
N2 C32 1.373(9) 6_556 ?
N2 C32 1.373(9) . ?
C24 H24 0.9300 . ?
C24 C25 1.371(9) . ?
C16 C17 1.401(17) . ?
C16 C21 1.416(17) . ?
C16 C11 1.457(17) . ?
C18 H18 0.9300 . ?
C18 C17 1.359(16) . ?
C18 C19 1.386(18) . ?
C25 H25 0.9300 . ?
C25 C26 1.381(10) . ?
C8 C4 1.503(16) . ?
C26 C27 1.483(10) . ?
C20 H20 0.9300 . ?
C20 C19 1.41(2) . ?
C20 C21 1.377(18) . ?
C32 H32 0.9300 . ?
C32 C31 1.396(9) . ?
C14 H14 0.9300 . ?
C14 C9 1.375(17) . ?
C14 C13 1.394(15) . ?
C31 H31 0.9300 . ?
C31 C30 1.409(10) . ?
C17 C23 1.483(13) . ?
C30 C29 1.517(10) . ?
C2 C7 1.425(16) . ?
C2 C1 1.486(18) . ?
C2 C3 1.376(17) . ?
C27 H27A 0.9700 . ?
C27 H27B 0.9700 . ?
C27 C28 1.490(9) . ?
C22 C19 1.52(2) . ?
C28 H28A 0.9700 . ?
C28 H28B 0.9700 . ?
C28 C29 1.514(10) . ?
C5 H5 0.9300 . ?
C5 C4 1.370(17) . ?
C5 C6 1.364(16) . ?
C29 H29A 0.9700 . ?
C29 H29B 0.9700 . ?
C21 H21 0.9300 . ?
C7 C6 1.386(18) . ?
C7 C9 1.489(16) . ?
C4 C3 1.370(18) . ?
C6 H6 0.9300 . ?
C11 C12 1.379(16) . ?
C11 C10 1.375(15) . ?
C12 H12 0.9300 . ?
C12 C13 1.360(16) . ?
C9 C10 1.435(17) . ?
C13 C15 1.508(17) . ?
C3 H3 0.9300 . ?
C10 H10 0.9300 . ?
Cd4 O15 2.26(2) 5_575 ?
Cd4 O15 2.26(2) . ?
Cd4 O14 2.41(2) 5_575 ?
Cd4 O14 2.41(2) . ?
Cd4 N3 2.19(3) . ?
Cd4 N3 2.19(3) 5_575 ?
O15 H15A 0.8500 . ?
O15 H15B 0.8612 . ?
O14 H14A 0.8501 . ?
O14 H14B 0.8501 . ?
N3 C33 1.32(5) . ?
N3 C37 1.36(5) . ?
C33 H33 0.9300 . ?
C33 C34 1.52(5) . ?
C34 H34 0.9300 . ?
C34 C35 1.33(5) . ?
C37 H37 0.9300 . ?
C37 C36 1.33(5) . ?
C35 C36 1.55(6) . ?
C35 C38 1.44(2) . ?
C36 H36 0.9300 . ?
C38 H38A 0.9700 . ?
C38 H38B 0.9700 . ?
C38 C39 1.501(19) . ?
C39 H39A 0.9700 . ?
C39 H39B 0.9700 . ?

loop_
_geom_torsion_atom_site_label_1
_geom_torsion_atom_site_label_2
_geom_torsion_atom_site_label_3
_geom_torsion_atom_site_label_4
_geom_torsion
_geom_torsion_site_symmetry_1
_geom_torsion_site_symmetry_2
_geom_torsion_site_symmetry_3
_geom_torsion_site_symmetry_4
_geom_torsion_publ_flag
Cd3 O6 C15 O5 8.3(14) . . . . ?
Cd3 O6 C15 C13 -173.9(11) . . . . ?
Cd3 O7 C22 O8 -3.4(17) 1_455 . . . ?
Cd3 O7 C22 C19 -179.2(14) 1_455 . . . ?
Cd3 O8 C22 O7 4.0(19) 1_455 . . . ?
Cd3 O8 C22 C19 179.9(11) 1_455 . . . ?
Cd3 O3 C8 O4 -5.8(14) 7_655 . . . ?
Cd3 O3 C8 C4 174.5(11) 7_655 . . . ?
Cd3 O4 C8 O3 6.0(14) 7_655 . . . ?
Cd3 O4 C8 C4 -174.3(10) 7_655 . . . ?
Cd3 O5 C15 O6 -8.7(14) . . . . ?
Cd3 O5 C15 C13 173.4(10) . . . . ?
Cd2 O2 C1 O1 -18(3) . . . . ?
Cd2 O2 C1 C2 156.3(11) . . . . ?
Cd2 N1 C24 C25 171.0(11) . . . . ?
Cd1 O10 C23 O9 16(2) . . . . ?
Cd1 O10 C23 C17 -167.3(9) . . . . ?
Cd1 O1 C1 O2 -20(2) . . . . ?
Cd1 O1 C1 C2 165.8(9) . . . . ?
Cd1 N2 C32 C31 -145.6(18) 7_655 . . . ?
O7 C22 C19 C18 176.7(16) . . . . ?
O7 C22 C19 C20 -3(2) . . . . ?
O8 C22 C19 C18 1(2) . . . . ?
O8 C22 C19 C20 -178.8(13) . . . . ?
O3 C8 C4 C5 161.1(15) . . . . ?
O3 C8 C4 C3 -19(2) . . . . ?
O4 C8 C4 C5 -19(2) . . . . ?
O4 C8 C4 C3 161.5(14) . . . . ?
N1 C24 C25 C26 0.9(6) . . . . ?
N2 C32 C31 C30 -41(4) . . . . ?
C24 N1 C24 C25 4(3) 6_556 . . . ?
C24 C25 C26 C25 -6(3) . . . 6_556 ?
C24 C25 C26 C27 -178.4(8) . . . . ?
C16 C17 C23 O10 42.3(19) . . . . ?
C16 C17 C23 O9 -140.4(13) . . . . ?
C16 C11 C12 C13 -177.4(11) . . . . ?
C16 C11 C10 C9 173.8(11) . . . . ?
C18 C17 C23 O10 -133.4(13) . . . . ?
C18 C17 C23 O9 43.8(19) . . . . ?
C25 C26 C27 C28 -93.9(17) . . . . ?
C25 C26 C27 C28 93.9(17) 6_556 . . . ?
C8 C4 C3 C2 -178.0(13) . . . . ?
C26 C27 C28 C29 0.0 . . . . ?
C32 N2 C32 C31 52(3) 6_556 . . . ?
C32 C31 C30 C31 28(5) . . . 6_556 ?
C32 C31 C30 C29 -151(2) . . . . ?
C14 C9 C10 C11 3.6(18) . . . . ?
C14 C13 C15 O6 -177.0(12) . . . . ?
C14 C13 C15 O5 0.9(18) . . . . ?
C31 C30 C29 C28 91(3) 6_556 . . . ?
C31 C30 C29 C28 -91(3) . . . . ?
C17 C16 C21 C20 -3.2(18) . . . . ?
C17 C16 C11 C12 -142.0(12) . . . . ?
C17 C16 C11 C10 42.5(18) . . . . ?
C17 C18 C19 C20 -3(2) . . . . ?
C17 C18 C19 C22 177.8(13) . . . . ?
C2 C7 C6 C5 3(2) . . . . ?
C2 C7 C9 C14 135.8(13) . . . . ?
C2 C7 C9 C10 -48.2(18) . . . . ?
C27 C28 C29 C30 180.0 . . . . ?
C5 C4 C3 C2 2(2) . . . . ?
C19 C18 C17 C16 0(2) . . . . ?
C19 C18 C17 C23 175.8(12) . . . . ?
C19 C20 C21 C16 0.7(19) . . . . ?
C21 C16 C17 C18 2.8(18) . . . . ?
C21 C16 C17 C23 -172.9(12) . . . . ?
C21 C16 C11 C12 43.7(16) . . . . ?
C21 C16 C11 C10 -131.8(12) . . . . ?
C21 C20 C19 C18 2.1(19) . . . . ?
C21 C20 C19 C22 -178.2(13) . . . . ?
C7 C2 C1 O1 -36(2) . . . . ?
C7 C2 C1 O2 149.5(14) . . . . ?
C7 C2 C3 C4 -1(2) . . . . ?
C7 C9 C10 C11 -172.5(11) . . . . ?
C4 C5 C6 C7 -2(2) . . . . ?
C6 C5 C4 C8 179.9(14) . . . . ?
C6 C5 C4 C3 0(2) . . . . ?
C6 C7 C9 C14 -47.5(17) . . . . ?
C6 C7 C9 C10 128.5(13) . . . . ?
C11 C16 C17 C18 -171.6(12) . . . . ?
C11 C16 C17 C23 12.7(19) . . . . ?
C11 C16 C21 C20 171.7(11) . . . . ?
C11 C12 C13 C14 3.6(18) . . . . ?
C11 C12 C13 C15 -178.0(11) . . . . ?
C12 C11 C10 C9 -1.8(18) . . . . ?
C12 C13 C15 O6 4.5(19) . . . . ?
C12 C13 C15 O5 -177.6(12) . . . . ?
C9 C14 C13 C12 -1.5(18) . . . . ?
C9 C14 C13 C15 179.9(11) . . . . ?
C9 C7 C6 C5 -174.1(13) . . . . ?
C13 C14 C9 C7 174.2(11) . . . . ?
C13 C14 C9 C10 -1.9(18) . . . . ?
C1 C2 C7 C6 172.9(13) . . . . ?
C1 C2 C7 C9 -10(2) . . . . ?
C1 C2 C3 C4 -175.5(15) . . . . ?
C3 C2 C7 C6 -1.0(19) . . . . ?
C3 C2 C7 C9 175.7(12) . . . . ?
C3 C2 C1 O1 137.9(15) . . . . ?
C3 C2 C1 O2 -37(2) . . . . ?
C10 C11 C12 C13 -1.9(18) . . . . ?
Cd4 N3 C33 C34 -176(3) . . . . ?
Cd4 N3 C37 C36 168(3) . . . . ?
N3 C33 C34 C35 -10(6) . . . . ?
N3 C37 C36 C35 21(6) . . . . ?
C33 N3 C37 C36 -16(6) . . . . ?
C33 C34 C35 C36 15(6) . . . . ?
C33 C34 C35 C38 -178(4) . . . . ?
C34 C35 C36 C37 -22(6) . . . . ?
C34 C35 C38 C39 117(5) . . . . ?
C37 N3 C33 C34 9(6) . . . . ?
C35 C38 C39 C38 -175(4) . . . 6_556 ?
C36 C35 C38 C39 -76(6) . . . . ?
C38 C35 C36 C37 170(4) . . . . ?

loop_
_platon_squeeze_void_nr
_platon_squeeze_void_average_x
_platon_squeeze_void_average_y
_platon_squeeze_void_average_z
_platon_squeeze_void_volume
_platon_squeeze_void_count_electrons
_platon_squeeze_void_content
1 0.014 0.227 0.750 8 0 ' '
2 0.014 0.273 0.250 8 0 ' '
3 0.361 0.049 0.250 651 157 ' '
4 0.361 0.451 0.750 651 157 ' '
5 0.639 0.548 0.250 651 157 ' '
6 0.639 0.952 0.750 650 157 ' '
7 0.986 0.727 0.750 8 0 ' '
8 0.986 0.773 0.250 8 0 ' '
